data_7102201
loop_
_publ_author_name
'Clark, J Stephen'
'Gu\'erot, Carine'
'Wilson, Claire'
'Blake, Alexander J'

_publ_section_title
;
 Rapid synthesis of medium-ring fused polycarbocyclic systems by
 rearrangement of carbenoid-derived oxonium ylides.
;
_journal_issue 40
_journal_name_full 'Chemical communications (Cambridge, England)'
_journal_page_first 4134
_journal_page_last 4136
_journal_paper_doi 10.1039/b709064a
_journal_year 2007
_chemical_formula_moiety 'C16 H24 O2'
_chemical_formula_sum 'C16 H24 O2'
_chemical_formula_weight 248.35
_chemical_name_systematic
;
?
;
_space_group_IT_number 43
_symmetry_cell_setting orthorhombic
_symmetry_space_group_name_Hall 'F 2 -2d'
_symmetry_space_group_name_H-M 'F d d 2'
_atom_sites_solution_hydrogens geom
_atom_sites_solution_primary direct
_atom_sites_solution_secondary difmap
_audit_creation_method 'enCIFer editing of SHELXL97 CIF output'
_cell_angle_alpha 90.00
_cell_angle_beta 90.00
_cell_angle_gamma 90.00
_cell_formula_units_Z 16
_cell_length_a 31.128(11)
_cell_length_b 33.904(12)
_cell_length_c 5.139(2)
_cell_measurement_reflns_used 2197
_cell_measurement_temperature 150(2)
_cell_measurement_theta_max 24.5
_cell_measurement_theta_min 2.6
_cell_volume 5424(5)
_computing_cell_refinement 'Bruker SAINT version 6.36a (Bruker, 2002)'
_computing_data_collection 'Bruker SMART version 5.624 (Bruker, 2001)'
_computing_data_reduction 'Bruker SAINT; Bruker SHELXTL (Bruker, 2001)'
_computing_molecular_graphics ' ?'
_computing_publication_material 'enCIFer(Allen et al.,2004);PLATON(Spek,2003)'
_computing_structure_refinement 'SHELXL97 (Sheldrick, 1997)'
_computing_structure_solution 'SHELXS97 (Sheldrick, 1990)'
_diffrn_ambient_temperature 150(2)
_diffrn_measured_fraction_theta_full 0.993
_diffrn_measured_fraction_theta_max 0.989
_diffrn_measurement_device_type 'Bruker SMART1000 CCD area detector'
_diffrn_measurement_method \w
_diffrn_radiation_monochromator graphite
_diffrn_radiation_source 'sealed tube'
_diffrn_radiation_type MoK\a
_diffrn_radiation_wavelength 0.71073
_diffrn_reflns_av_R_equivalents 0.101
_diffrn_reflns_av_sigmaI/netI 0.068
_diffrn_reflns_limit_h_max 38
_diffrn_reflns_limit_h_min -39
_diffrn_reflns_limit_k_max 43
_diffrn_reflns_limit_k_min -31
_diffrn_reflns_limit_l_max 6
_diffrn_reflns_limit_l_min -6
_diffrn_reflns_number 8550
_diffrn_reflns_theta_full 27.50
_diffrn_reflns_theta_max 27.59
_diffrn_reflns_theta_min 1.78
_diffrn_standards_decay_% 0
_diffrn_standards_number 0
_exptl_absorpt_coefficient_mu 0.078
_exptl_absorpt_correction_type none
_exptl_crystal_colour colourless
_exptl_crystal_density_diffrn 1.217
_exptl_crystal_density_method 'not measured'
_exptl_crystal_description needle
_exptl_crystal_F_000 2176
_exptl_crystal_size_max 1.12
_exptl_crystal_size_mid 0.08
_exptl_crystal_size_min 0.06
_refine_diff_density_max 0.18
_refine_diff_density_min -0.18
_refine_diff_density_rms 0.04
_refine_ls_extinction_coef 0.0008(2)
_refine_ls_extinction_expression Fc^*^=kFc[1+0.001xFc^2^\l^3^/sin(2\q)]^-1/4^
_refine_ls_extinction_method SHELXL
_refine_ls_goodness_of_fit_ref 0.94
_refine_ls_hydrogen_treatment constr
_refine_ls_matrix_type full
_refine_ls_number_parameters 164
_refine_ls_number_reflns 1731
_refine_ls_number_restraints 1
_refine_ls_restrained_S_all 0.94
_refine_ls_R_factor_all 0.0559
_refine_ls_R_factor_gt 0.0395
_refine_ls_shift/su_max 0.001
_refine_ls_shift/su_mean 0.000
_refine_ls_structure_factor_coef Fsqd
_refine_ls_weighting_details 'calc w=1/[\s^2^(Fo^2^)+(0.047P)^2^] where P=(Fo^2^+2Fc^2^)/3'
_refine_ls_weighting_scheme calc
_refine_ls_wR_factor_gt 0.0876
_refine_ls_wR_factor_ref 0.0936
_reflns_number_gt 1354
_reflns_number_total 1731
_reflns_threshold_expression I>2\s(I)
_cod_data_source_file b709064a.txt
_cod_data_source_block trihxo
_cod_depositor_comments
;
The following automatic conversions were performed:
'_symmetry_cell_setting' value 'Orthorhombic' changed to 'orthorhombic'
according to '/home/saulius/struct/CIF-dictionaries/cif_core.dic'
dictionary named 'cif_core.dic' version 2.4.1 from 2010-06-29.

Automatic conversion script
Id: cif_fix_enum 1527 2010-12-29 10:47:43Z saulius 
;
_cod_database_code 7102201

loop_
_symmetry_equiv_pos_as_xyz
'x, y, z'
'-x, -y, z'
'x+1/4, -y+1/4, z+1/4'
'-x+1/4, y+1/4, z+1/4'
'x, y+1/2, z+1/2'
'-x, -y+1/2, z+1/2'
'x+1/4, -y+3/4, z+3/4'
'-x+1/4, y+3/4, z+3/4'
'x+1/2, y, z+1/2'
'-x+1/2, -y, z+1/2'
'x+3/4, -y+1/4, z+3/4'
'-x+3/4, y+1/4, z+3/4'
'x+1/2, y+1/2, z'
'-x+1/2, -y+1/2, z'
'x+3/4, -y+3/4, z+1/4'
'-x+3/4, y+3/4, z+1/4'

loop_
_atom_site_label
_atom_site_type_symbol
_atom_site_fract_x
_atom_site_fract_y
_atom_site_fract_z
_atom_site_U_iso_or_equiv
_atom_site_adp_type
_atom_site_occupancy
_atom_site_symmetry_multiplicity
_atom_site_calc_flag
_atom_site_refinement_flags
C1 C 0.07813(7) 0.98796(6) 0.6910(5) 0.0250(5) Uani 1 1 d .
O1 O 0.07595(5) 1.01134(4) 0.5102(3) 0.0354(4) Uani 1 1 d .
C2 C 0.04539(6) 0.95715(6) 0.7247(5) 0.0249(5) Uani 1 1 d .
H2 H 0.0241 0.9550 0.5798 0.030 Uiso 1 1 calc R
C3 C 0.02850(6) 0.94550(6) 0.9924(5) 0.0252(5) Uani 1 1 d .
H3 H 0.0420 0.9600 1.1408 0.030 Uiso 1 1 calc R
C4 C -0.01883(6) 0.93577(7) 1.0301(5) 0.0306(6) Uani 1 1 d .
H4A H -0.0359 0.9602 1.0072 0.037 Uiso 1 1 calc R
H4B H -0.0233 0.9264 1.2105 0.037 Uiso 1 1 calc R
C5 C -0.03539(7) 0.90446(7) 0.8415(5) 0.0337(6) Uani 1 1 d .
H5A H -0.0641 0.8954 0.8981 0.040 Uiso 1 1 calc R
H5B H -0.0382 0.9160 0.6655 0.040 Uiso 1 1 calc R
C6 C -0.00470(7) 0.86955(7) 0.8322(6) 0.0383(6) Uani 1 1 d .
H6A H -0.0175 0.8484 0.7246 0.046 Uiso 1 1 calc R
H6B H -0.0006 0.8591 1.0104 0.046 Uiso 1 1 calc R
C7 C 0.03882(6) 0.88117(6) 0.7191(6) 0.0281(5) Uani 1 1 d .
H7A H 0.0355 0.8867 0.5310 0.034 Uiso 1 1 calc R
H7B H 0.0590 0.8588 0.7381 0.034 Uiso 1 1 calc R
C8 C 0.05794(6) 0.91773(6) 0.8537(5) 0.0224(5) Uani 1 1 d .
C9 C 0.10377(6) 0.91465(6) 0.9720(5) 0.0231(5) Uani 1 1 d .
H9 H 0.1012 0.9180 1.1647 0.028 Uiso 1 1 calc R
O9 O 0.12288(4) 0.87725(4) 0.9240(3) 0.0304(4) Uani 1 1 d .
C10 C 0.13560(6) 0.94535(6) 0.8717(5) 0.0243(5) Uani 1 1 d .
H10A H 0.1429 0.9387 0.6875 0.029 Uiso 1 1 calc R
C11 C 0.17695(6) 0.94384(6) 1.0330(5) 0.0315(6) Uani 1 1 d .
H11A H 0.1698 0.9478 1.2188 0.038 Uiso 1 1 calc R
H11B H 0.1901 0.9174 1.0152 0.038 Uiso 1 1 calc R
C12 C 0.20958(6) 0.97505(7) 0.9492(7) 0.0377(6) Uani 1 1 d .
H12A H 0.2354 0.9734 1.0610 0.045 Uiso 1 1 calc R
H12B H 0.2185 0.9702 0.7671 0.045 Uiso 1 1 calc R
C13 C 0.18979(7) 1.01596(6) 0.9717(6) 0.0355(6) Uani 1 1 d .
H13A H 0.2109 1.0359 0.9132 0.043 Uiso 1 1 calc R
H13B H 0.1827 1.0214 1.1560 0.043 Uiso 1 1 calc R
C14 C 0.14922(7) 1.01915(6) 0.8075(5) 0.0312(6) Uani 1 1 d .
H14A H 0.1569 1.0166 0.6214 0.037 Uiso 1 1 calc R
H14B H 0.1363 1.0455 0.8334 0.037 Uiso 1 1 calc R
C15 C 0.11601(6) 0.98742(6) 0.8768(5) 0.0246(5) Uani 1 1 d .
H15 H 0.1051 0.9928 1.0564 0.030 Uiso 1 1 calc R
C16 C 0.11562(8) 0.84957(7) 1.1283(6) 0.0391(7) Uani 1 1 d .
H16C H 0.1295 0.8245 1.0847 0.059 Uiso 1 1 calc R
H16D H 0.0847 0.8454 1.1497 0.059 Uiso 1 1 calc R
H16A H 0.1277 0.8598 1.2909 0.059 Uiso 1 1 calc R

loop_
_atom_site_aniso_label
_atom_site_aniso_U_11
_atom_site_aniso_U_22
_atom_site_aniso_U_33
_atom_site_aniso_U_23
_atom_site_aniso_U_13
_atom_site_aniso_U_12
C1 0.0309(11) 0.0189(10) 0.0254(13) 0.0012(10) 0.0038(10) 0.0051(9)
O1 0.0445(9) 0.0303(9) 0.0314(10) 0.0091(8) -0.0032(8) -0.0019(7)
C2 0.0255(10) 0.0246(11) 0.0245(12) 0.0033(10) -0.0043(10) 0.0038(9)
C3 0.0254(10) 0.0269(11) 0.0234(12) 0.0014(11) 0.0003(10) 0.0026(9)
C4 0.0240(11) 0.0386(14) 0.0292(14) 0.0042(11) 0.0049(10) 0.0059(10)
C5 0.0222(11) 0.0455(15) 0.0334(14) 0.0070(12) 0.0010(11) -0.0045(10)
C6 0.0326(13) 0.0348(13) 0.0476(17) 0.0023(13) -0.0013(13) -0.0095(11)
C7 0.0274(11) 0.0237(11) 0.0333(13) -0.0006(11) 0.0000(11) -0.0011(9)
C8 0.0209(10) 0.0227(11) 0.0236(11) 0.0016(10) 0.0016(9) 0.0015(9)
C9 0.0214(10) 0.0198(11) 0.0281(12) 0.0016(10) 0.0037(10) 0.0030(8)
O9 0.0253(7) 0.0189(8) 0.0470(12) 0.0046(8) 0.0050(7) 0.0039(6)
C10 0.0219(10) 0.0230(12) 0.0279(12) -0.0001(10) 0.0046(9) -0.0007(9)
C11 0.0257(11) 0.0260(12) 0.0427(16) 0.0003(11) -0.0018(11) -0.0008(9)
C12 0.0259(11) 0.0326(13) 0.0547(18) -0.0052(13) 0.0007(12) -0.0043(10)
C13 0.0313(12) 0.0276(12) 0.0475(16) -0.0056(13) 0.0046(12) -0.0074(10)
C14 0.0365(12) 0.0219(11) 0.0351(15) 0.0018(11) 0.0046(11) -0.0046(10)
C15 0.0258(11) 0.0211(11) 0.0270(12) 0.0003(10) 0.0044(10) 0.0009(9)
C16 0.0371(13) 0.0258(12) 0.0543(18) 0.0156(13) -0.0073(13) -0.0001(11)

loop_
_atom_type_symbol
_atom_type_description
_atom_type_scat_dispersion_real
_atom_type_scat_dispersion_imag
_atom_type_scat_source
C C 0.0033 0.0000 'International Tables Vol C Tables 4.2.6.8 and 6.1.1.4'
H H 0.0000 0.0000 'International Tables Vol C Tables 4.2.6.8 and 6.1.1.4'
O O 0.0106 0.0000 'International Tables Vol C Tables 4.2.6.8 and 6.1.1.4'

loop_
_geom_angle_atom_site_label_1
_geom_angle_atom_site_label_2
_geom_angle_atom_site_label_3
_geom_angle
O1 C1 C2 120.8(2)
O1 C1 C15 121.9(2)
C2 C1 C15 117.14(19)
C1 C2 C3 122.0(2)
C1 C2 C8 119.40(17)
C3 C2 C8 58.33(15)
C1 C2 H2 115.1
C3 C2 H2 115.1
C8 C2 H2 115.1
C8 C3 C4 121.18(19)
C8 C3 C2 61.43(15)
C4 C3 C2 120.31(19)
C8 C3 H3 114.6
C4 C3 H3 114.6
C2 C3 H3 114.6
C3 C4 C5 113.37(19)
C3 C4 H4A 108.9
C5 C4 H4A 108.9
C3 C4 H4B 108.9
C5 C4 H4B 108.9
H4A C4 H4B 107.7
C6 C5 C4 110.4(2)
C6 C5 H5A 109.6
C4 C5 H5A 109.6
C6 C5 H5B 109.6
C4 C5 H5B 109.6
H5A C5 H5B 108.1
C5 C6 C7 111.62(19)
C5 C6 H6A 109.3
C7 C6 H6A 109.3
C5 C6 H6B 109.3
C7 C6 H6B 109.3
H6A C6 H6B 108.0
C6 C7 C8 112.3(2)
C6 C7 H7A 109.1
C8 C7 H7A 109.1
C6 C7 H7B 109.1
C8 C7 H7B 109.1
H7A C7 H7B 107.9
C3 C8 C7 118.97(17)
C3 C8 C2 60.24(14)
C7 C8 C2 114.02(19)
C3 C8 C9 114.74(19)
C7 C8 C9 118.46(17)
C2 C8 C9 117.32(17)
O9 C9 C10 106.14(16)
O9 C9 C8 112.08(18)
C10 C9 C8 114.69(17)
O9 C9 H9 107.9
C10 C9 H9 107.9
C8 C9 H9 107.9
C9 O9 C16 113.13(18)
C9 C10 C11 109.87(18)
C9 C10 C15 111.49(16)
C11 C10 C15 110.60(18)
C9 C10 H10A 108.3
C11 C10 H10A 108.3
C15 C10 H10A 108.3
C12 C11 C10 112.5(2)
C12 C11 H11A 109.1
C10 C11 H11A 109.1
C12 C11 H11B 109.1
C10 C11 H11B 109.1
H11A C11 H11B 107.8
C13 C12 C11 109.92(18)
C13 C12 H12A 109.7
C11 C12 H12A 109.7
C13 C12 H12B 109.7
C11 C12 H12B 109.7
H12A C12 H12B 108.2
C12 C13 C14 111.0(2)
C12 C13 H13A 109.4
C14 C13 H13A 109.4
C12 C13 H13B 109.4
C14 C13 H13B 109.4
H13A C13 H13B 108.0
C13 C14 C15 112.37(19)
C13 C14 H14A 109.1
C15 C14 H14A 109.1
C13 C14 H14B 109.1
C15 C14 H14B 109.1
H14A C14 H14B 107.9
C1 C15 C14 111.67(19)
C1 C15 C10 107.82(18)
C14 C15 C10 112.10(16)
C1 C15 H15 108.4
C14 C15 H15 108.4
C10 C15 H15 108.4
O9 C16 H16C 109.5
O9 C16 H16D 109.5
H16C C16 H16D 109.5
O9 C16 H16A 109.5
H16C C16 H16A 109.5
H16D C16 H16A 109.5

loop_
_geom_bond_atom_site_label_1
_geom_bond_atom_site_label_2
_geom_bond_distance
C1 O1 1.223(3)
C1 C2 1.470(3)
C1 C15 1.517(3)
C2 C3 1.525(3)
C2 C8 1.542(3)
C2 H2 1.0000
C3 C8 1.495(3)
C3 C4 1.522(3)
C3 H3 1.0000
C4 C5 1.527(3)
C4 H4A 0.9900
C4 H4B 0.9900
C5 C6 1.522(3)
C5 H5A 0.9900
C5 H5B 0.9900
C6 C7 1.526(3)
C6 H6A 0.9900
C6 H6B 0.9900
C7 C8 1.539(3)
C7 H7A 0.9900
C7 H7B 0.9900
C8 C9 1.554(3)
C9 O9 1.422(2)
C9 C10 1.526(3)
C9 H9 1.0000
O9 C16 1.426(3)
C10 C11 1.532(3)
C10 C15 1.551(3)
C10 H10A 1.0000
C11 C12 1.529(3)
C11 H11A 0.9900
C11 H11B 0.9900
C12 C13 1.522(3)
C12 H12A 0.9900
C12 H12B 0.9900
C13 C14 1.523(3)
C13 H13A 0.9900
C13 H13B 0.9900
C14 C15 1.534(3)
C14 H14A 0.9900
C14 H14B 0.9900
C15 H15 1.0000
C16 H16C 0.9800
C16 H16D 0.9800
C16 H16A 0.9800

loop_
_geom_torsion_atom_site_label_1
_geom_torsion_atom_site_label_2
_geom_torsion_atom_site_label_3
_geom_torsion_atom_site_label_4
_geom_torsion
O1 C1 C2 C3 -140.6(2)
C15 C1 C2 C3 43.8(3)
O1 C1 C2 C8 150.4(2)
C15 C1 C2 C8 -25.2(3)
C1 C2 C3 C8 -107.1(2)
C1 C2 C3 C4 141.5(2)
C8 C2 C3 C4 -111.4(2)
C8 C3 C4 C5 -19.8(3)
C2 C3 C4 C5 53.1(3)
C3 C4 C5 C6 47.5(3)
C4 C5 C6 C7 -65.2(3)
C5 C6 C7 C8 51.3(3)
C4 C3 C8 C7 7.3(3)
C2 C3 C8 C7 -102.7(2)
C4 C3 C8 C2 110.0(2)
C4 C3 C8 C9 -141.4(2)
C2 C3 C8 C9 108.6(2)
C6 C7 C8 C3 -22.5(3)
C6 C7 C8 C2 -90.5(2)
C6 C7 C8 C9 125.1(2)
C1 C2 C8 C3 111.5(2)
C1 C2 C8 C7 -137.6(2)
C3 C2 C8 C7 110.9(2)
C1 C2 C8 C9 7.2(3)
C3 C2 C8 C9 -104.3(2)
C3 C8 C9 O9 152.04(18)
C7 C8 C9 O9 3.1(3)
C2 C8 C9 O9 -140.1(2)
C3 C8 C9 C10 -86.9(2)
C7 C8 C9 C10 124.2(2)
C2 C8 C9 C10 -19.0(3)
C10 C9 O9 C16 141.45(18)
C8 C9 O9 C16 -92.6(2)
O9 C9 C10 C11 -65.0(2)
C8 C9 C10 C11 170.7(2)
O9 C9 C10 C15 172.02(19)
C8 C9 C10 C15 47.7(3)
C9 C10 C11 C12 -177.7(2)
C15 C10 C11 C12 -54.2(3)
C10 C11 C12 C13 58.0(3)
C11 C12 C13 C14 -57.8(3)
C12 C13 C14 C15 55.8(3)
O1 C1 C15 C14 0.3(3)
C2 C1 C15 C14 175.83(19)
O1 C1 C15 C10 -123.3(2)
C2 C1 C15 C10 52.3(2)
C13 C14 C15 C1 -173.3(2)
C13 C14 C15 C10 -52.2(3)
C9 C10 C15 C1 -63.5(2)
C11 C10 C15 C1 173.97(18)
C9 C10 C15 C14 173.2(2)
C11 C10 C15 C14 50.7(3)
